data_7118162
loop_
_publ_author_name
'Abigail E. Hooper'
'Stuart R. Kennedy'
'Christopher D. Jones'
'Jonathan W. Steed'

_publ_section_title
;
 Gelation by supramolecular dimerization of mono(urea)s
;
_journal_name_full Chem.Commun.
_journal_page_first 198
_journal_paper_doi 10.1039/c5cc06995E
_journal_volume 52
_journal_year 2016
_chemical_absolute_configuration unk
_chemical_formula_moiety 'C12 H16 N2 O4'
_chemical_formula_sum 'C12 H16 N2 O4'
_chemical_formula_weight 252.27
_chemical_name_systematic
;
 ? 
;
_space_group_crystal_system monoclinic
_space_group_IT_number 4
_space_group_name_Hall 'P 2yb'
_space_group_name_H-M_alt 'P 1 21 1'
_symmetry_space_group_name_Hall 'P 2yb'
_symmetry_space_group_name_H-M 'P 1 21 1'
_atom_sites_solution_hydrogens geom
_atom_sites_solution_primary direct
_atom_sites_solution_secondary difmap
_audit_creation_date 2015-08-19
_audit_creation_method
;
Olex2 1.2
(compiled 2013.09.17 svn.r2790 for OlexSys, GUI svn.r4601)
;
_audit_update_record
;
2015-08-19 deposited with the CCDC.
2015-10-30 downloaded from the CCDC.
;
_cell_angle_alpha 90.00
_cell_angle_beta 105.207(2)
_cell_angle_gamma 90.00
_cell_formula_units_Z 4
_cell_length_a 5.1412(4)
_cell_length_b 26.4969(19)
_cell_length_c 9.2776(7)
_cell_measurement_reflns_used 6235
_cell_measurement_temperature 120(2)
_cell_measurement_theta_max 26.53
_cell_measurement_theta_min 2.27
_cell_volume 1219.59(16)
_computing_molecular_graphics
;
O. V. Dolomanov, L. J. Bourhis, R. J. Gildea, J. A. K. Howard and H. Puschmann,
OLEX2: a complete structure solution, refinement and analysis program.
J. Appl. Cryst. (2009). 42, 339-341.
;
_computing_publication_material
;
O. V. Dolomanov, L. J. Bourhis, R. J. Gildea, J. A. K. Howard and H. Puschmann,
OLEX2: a complete structure solution, refinement and analysis program.
J. Appl. Cryst. (2009). 42, 339-341.
;
_computing_structure_refinement 'SHELXL-97 (Sheldrick, 1997)'
_computing_structure_solution 'SHELXS-97 (Sheldrick, 1990)'
_diffrn_ambient_temperature 120.15
_diffrn_measured_fraction_theta_full 0.996
_diffrn_measured_fraction_theta_max 0.996
_diffrn_measurement_device_type 'Bruker APEX-II CCD'
_diffrn_measurement_method '\f and \w scans'
_diffrn_radiation_monochromator graphite
_diffrn_radiation_type MoK\a
_diffrn_radiation_wavelength 0.71073
_diffrn_reflns_av_R_equivalents 0.0477
_diffrn_reflns_av_unetI/netI 0.0535
_diffrn_reflns_limit_h_max 6
_diffrn_reflns_limit_h_min -6
_diffrn_reflns_limit_k_max 33
_diffrn_reflns_limit_k_min -33
_diffrn_reflns_limit_l_max 11
_diffrn_reflns_limit_l_min -11
_diffrn_reflns_number 16141
_diffrn_reflns_theta_full 26.64
_diffrn_reflns_theta_max 26.64
_diffrn_reflns_theta_min 2.40
_diffrn_source 'fine-focus sealed tube'
_diffrn_standards_number 0
_exptl_absorpt_coefficient_mu 0.104
_exptl_absorpt_correction_T_max 0.7454
_exptl_absorpt_correction_T_min 0.7061
_exptl_absorpt_correction_type multi-scan
_exptl_absorpt_process_details
'? was used for absorption correction. wR2(int) was 0.1102 before and 0.0558 after correction. The Ratio of minimum to maximum transmission is 0.9473. The \l/2 correction factor is 0.00150.'
_exptl_crystal_colour colourless
_exptl_crystal_colour_primary colourless
_exptl_crystal_density_diffrn 1.374
_exptl_crystal_density_method 'not measured'
_exptl_crystal_description Block
_exptl_crystal_F_000 536
_exptl_crystal_recrystallization_method 'Re-crystallisation from solvent: '
_exptl_crystal_size_max 0.181
_exptl_crystal_size_mid 0.11
_exptl_crystal_size_min 0.057
_refine_diff_density_max 0.370
_refine_diff_density_min -0.226
_refine_diff_density_rms 0.051
_refine_ls_abs_structure_details 'Flack H D (1983), Acta Cryst. A39, 876-881'
_refine_ls_abs_structure_Flack 0.5(9)
_refine_ls_extinction_method none
_refine_ls_goodness_of_fit_ref 1.027
_refine_ls_hydrogen_treatment mixed
_refine_ls_matrix_type full
_refine_ls_number_parameters 327
_refine_ls_number_reflns 5107
_refine_ls_number_restraints 1
_refine_ls_restrained_S_all 1.027
_refine_ls_R_factor_all 0.0635
_refine_ls_R_factor_gt 0.0431
_refine_ls_shift/su_max 0.000
_refine_ls_shift/su_mean 0.000
_refine_ls_structure_factor_coef Fsqd
_refine_ls_weighting_details 'calc w=1/[\s^2^(Fo^2^)+(0.0563P)^2^+0.0852P] where P=(Fo^2^+2Fc^2^)/3'
_refine_ls_weighting_scheme calc
_refine_ls_wR_factor_gt 0.0960
_refine_ls_wR_factor_ref 0.1046
_reflns_number_gt 4133
_reflns_number_total 5107
_reflns_threshold_expression >2sigma(I)
_cod_data_source_file c5cc06995e2.cif
_cod_data_source_block 1a
_cod_database_code 7118162
_olex2_refinement_description
;
1. Fixed Uiso
 At 1.2 times of:
  All C(H) groups, All C(H,H) groups, All N(H) groups, All O(H) groups
 At 1.5 times of:
  All C(H,H,H) groups
2.a Secondary CH2 refined with riding coordinates:
 C2(H2A,H2B), C3(H3A,H3B), C4(H4A,H4B), C16(H16A,H16B), C17(H17A,H17B),
 C18(H18A,H18B)
2.b Aromatic/amide H refined with riding coordinates:
 N5(H5), N7(H7), C9(H9), C12(H12), C13(H13), N19(H19), N21(H21), C23(H23),
 C24(H24), C27(H27)
2.c Tetrahedral OH refined with riding coordinates:
 O2(H2), O4(H4), O6(H6), O8(H8)
2.d Idealised Me refined as rotating group:
 C1(H1A,H1B,H1C), C15(H15A,H15B,H15C)
;

loop_
_space_group_symop_id
_space_group_symop_operation_xyz
1 'x, y, z'
2 '-x, y+1/2, -z'

loop_
_atom_site_label
_atom_site_type_symbol
_atom_site_fract_x
_atom_site_fract_y
_atom_site_fract_z
_atom_site_U_iso_or_equiv
_atom_site_adp_type
_atom_site_occupancy
_atom_site_symmetry_multiplicity
_atom_site_calc_flag
_atom_site_disorder_assembly
_atom_site_disorder_group
_atom_site_refinement_flags_posn
O1 O 1.9685(3) 0.31662(6) 0.83614(17) 0.0187(4) Uani 1 1 d . . .
C1 C 1.7539(5) 0.49893(10) 0.6731(3) 0.0300(6) Uani 1 1 d . . .
H1A H 1.6136 0.4803 0.7048 0.045 Uiso 1 1 calc . . GR
H1B H 1.6706 0.5197 0.5858 0.045 Uiso 1 1 calc . . GR
H1C H 1.8517 0.5207 0.7548 0.045 Uiso 1 1 calc . . GR
O2 O 1.2660(3) 0.20582(7) 0.88402(18) 0.0246(4) Uani 1 1 d . . .
H2 H 1.1755 0.1797 0.8878 0.029 Uiso 1 1 calc . . R
C2 C 1.9490(5) 0.46182(10) 0.6329(3) 0.0243(6) Uani 1 1 d . . .
H2A H 1.8492 0.4399 0.5504 0.029 Uiso 1 1 calc . . R
H2B H 2.0858 0.4807 0.5970 0.029 Uiso 1 1 calc . . R
O3 O 1.0848(3) 0.11539(6) 0.81554(19) 0.0220(4) Uani 1 1 d . . .
C3 C 2.0885(5) 0.42949(9) 0.7633(2) 0.0222(5) Uani 1 1 d . . .
H3A H 1.9499 0.4143 0.8066 0.027 Uiso 1 1 calc . . R
H3B H 2.2032 0.4515 0.8406 0.027 Uiso 1 1 calc . . R
O4 O 1.1728(3) 0.07754(6) 0.61835(19) 0.0260(4) Uani 1 1 d . . .
H4 H 1.0724 0.0554 0.6399 0.031 Uiso 1 1 calc . . R
C4 C 2.2629(5) 0.38722(9) 0.7281(3) 0.0204(5) Uani 1 1 d . . .
H4A H 2.3865 0.4014 0.6728 0.025 Uiso 1 1 calc . . R
H4B H 2.3743 0.3730 0.8230 0.025 Uiso 1 1 calc . . R
O5 O 0.0495(3) -0.20446(6) 0.66751(18) 0.0230(4) Uani 1 1 d . . .
N5 N 2.1059(4) 0.34685(8) 0.6401(2) 0.0175(4) Uani 1 1 d . . .
H5 H 2.0980 0.3441 0.5446 0.021 Uiso 1 1 calc . . R
O6 O 0.6943(3) -0.08524(7) 0.60903(18) 0.0255(4) Uani 1 1 d . . .
H6 H 0.7781 -0.0586 0.6008 0.031 Uiso 1 1 calc . . R
C6 C 1.9727(4) 0.31367(9) 0.7041(2) 0.0145(5) Uani 1 1 d . . .
O7 O 0.8422(3) 0.00880(6) 0.66579(17) 0.0216(4) Uani 1 1 d . . .
N7 N 1.8480(4) 0.27566(8) 0.6105(2) 0.0179(4) Uani 1 1 d . . .
H7 H 1.8711 0.2758 0.5198 0.021 Uiso 1 1 calc . . R
O8 O 0.7386(3) 0.04728(6) 0.85736(19) 0.0251(4) Uani 1 1 d . . .
H8 H 0.8357 0.0699 0.8348 0.030 Uiso 1 1 calc . . R
C8 C 1.6896(4) 0.23700(9) 0.6428(2) 0.0151(5) Uani 1 1 d . . .
C9 C 1.5551(4) 0.24050(9) 0.7542(3) 0.0152(5) Uani 1 1 d . . .
H9 H 1.5715 0.2699 0.8143 0.018 Uiso 1 1 calc . . R
C10 C 1.3967(4) 0.20045(9) 0.7765(2) 0.0158(5) Uani 1 1 d . . .
C11 C 1.3708(5) 0.15644(9) 0.6891(3) 0.0171(5) Uani 1 1 d . . .
C12 C 1.5081(4) 0.15417(9) 0.5776(3) 0.0179(5) Uani 1 1 d . . .
H12 H 1.4918 0.1249 0.5168 0.021 Uiso 1 1 calc . . R
C13 C 1.6646(4) 0.19322(9) 0.5545(2) 0.0171(5) Uani 1 1 d . . .
H13 H 1.7572 0.1909 0.4786 0.021 Uiso 1 1 calc . . R
C14 C 1.1994(4) 0.11503(9) 0.7130(3) 0.0178(5) Uani 1 1 d . . .
C15 C 0.3294(5) -0.40162(11) 0.8057(3) 0.0324(6) Uani 1 1 d . . .
H15A H 0.4438 -0.3862 0.7483 0.049 Uiso 1 1 calc . . GR
H15B H 0.2855 -0.4363 0.7711 0.049 Uiso 1 1 calc . . GR
H15C H 0.4257 -0.4019 0.9119 0.049 Uiso 1 1 calc . . GR
C16 C 0.0711(5) -0.37128(10) 0.7835(3) 0.0266(6) Uani 1 1 d . . .
H16A H -0.0225 -0.3704 0.6757 0.032 Uiso 1 1 calc . . R
H16B H -0.0490 -0.3885 0.8357 0.032 Uiso 1 1 calc . . R
C17 C 0.1192(4) -0.31777(9) 0.8409(3) 0.0210(5) Uani 1 1 d . . .
H17A H 0.1934 -0.3188 0.9507 0.025 Uiso 1 1 calc . . R
H17B H 0.2566 -0.3021 0.7979 0.025 Uiso 1 1 calc . . R
C18 C -0.1289(5) -0.28508(9) 0.8046(3) 0.0190(5) Uani 1 1 d . . .
H18A H -0.1988 -0.2825 0.6948 0.023 Uiso 1 1 calc . . R
H18B H -0.2697 -0.3012 0.8441 0.023 Uiso 1 1 calc . . R
N19 N -0.0760(4) -0.23459(8) 0.8674(2) 0.0182(4) Uani 1 1 d . . .
H19 H -0.1136 -0.2273 0.9522 0.022 Uiso 1 1 calc . . R
C20 C 0.0294(4) -0.19937(9) 0.7967(3) 0.0170(5) Uani 1 1 d . . .
N21 N 0.1085(4) -0.15575(7) 0.8777(2) 0.0176(4) Uani 1 1 d . . .
H21 H 0.0604 -0.1528 0.9616 0.021 Uiso 1 1 calc . . R
C22 C 0.2562(4) -0.11596(9) 0.8410(2) 0.0163(5) Uani 1 1 d . . .
C23 C 0.2560(5) -0.07046(9) 0.9187(2) 0.0184(5) Uani 1 1 d . . .
H23 H 0.1508 -0.0677 0.9886 0.022 Uiso 1 1 calc . . R
C24 C 0.4049(5) -0.03025(9) 0.8950(3) 0.0188(5) Uani 1 1 d . . .
H24 H 0.4046 0.0001 0.9496 0.023 Uiso 1 1 calc . . R
C25 C 0.5597(4) -0.03329(9) 0.7900(3) 0.0169(5) Uani 1 1 d . . .
C26 C 0.5541(4) -0.07844(9) 0.7119(2) 0.0169(5) Uani 1 1 d . . .
C27 C 0.4055(4) -0.11945(9) 0.7372(3) 0.0169(5) Uani 1 1 d . . .
H27 H 0.4059 -0.1499 0.6833 0.020 Uiso 1 1 calc . . R
C28 C 0.7219(5) 0.00899(9) 0.7662(2) 0.0179(5) Uani 1 1 d . . .

loop_
_atom_site_aniso_label
_atom_site_aniso_U_11
_atom_site_aniso_U_22
_atom_site_aniso_U_33
_atom_site_aniso_U_23
_atom_site_aniso_U_13
_atom_site_aniso_U_12
O1 0.0265(9) 0.0192(9) 0.0116(8) -0.0005(7) 0.0073(7) -0.0033(7)
C1 0.0281(14) 0.0209(14) 0.0436(17) 0.0025(12) 0.0142(13) -0.0002(11)
O2 0.0289(9) 0.0242(10) 0.0256(9) -0.0034(8) 0.0160(7) -0.0057(8)
C2 0.0236(13) 0.0269(14) 0.0237(13) 0.0026(11) 0.0085(10) 0.0026(11)
O3 0.0219(9) 0.0241(10) 0.0215(9) 0.0007(7) 0.0084(7) -0.0061(7)
C3 0.0274(13) 0.0233(13) 0.0167(12) -0.0041(10) 0.0070(10) -0.0055(11)
O4 0.0316(9) 0.0219(10) 0.0285(10) -0.0056(8) 0.0149(8) -0.0120(8)
C4 0.0227(12) 0.0211(13) 0.0179(12) 0.0012(10) 0.0061(10) -0.0065(10)
O5 0.0312(10) 0.0273(10) 0.0135(9) -0.0030(7) 0.0114(7) -0.0081(8)
N5 0.0252(10) 0.0184(11) 0.0104(9) 0.0003(8) 0.0075(8) -0.0043(9)
O6 0.0286(9) 0.0267(10) 0.0260(10) -0.0036(8) 0.0159(8) -0.0079(8)
C6 0.0147(11) 0.0155(12) 0.0135(12) 0.0019(10) 0.0037(9) -0.0001(9)
O7 0.0250(9) 0.0227(10) 0.0195(8) -0.0009(8) 0.0103(7) -0.0070(8)
N7 0.0252(11) 0.0189(11) 0.0107(10) -0.0009(8) 0.0068(8) -0.0055(9)
O8 0.0294(9) 0.0204(10) 0.0296(10) -0.0046(8) 0.0152(8) -0.0105(7)
C8 0.0169(12) 0.0169(12) 0.0102(11) 0.0036(9) 0.0011(9) -0.0013(9)
C9 0.0151(11) 0.0151(12) 0.0149(12) -0.0021(10) 0.0033(9) 0.0007(9)
C10 0.0129(10) 0.0229(14) 0.0127(11) 0.0026(10) 0.0054(9) 0.0036(10)
C11 0.0186(11) 0.0171(12) 0.0147(11) 0.0014(10) 0.0028(9) -0.0010(10)
C12 0.0174(11) 0.0175(12) 0.0185(12) -0.0048(10) 0.0047(10) -0.0033(10)
C13 0.0182(11) 0.0209(13) 0.0132(11) 0.0004(10) 0.0056(9) 0.0005(10)
C14 0.0150(11) 0.0209(14) 0.0162(12) 0.0044(10) 0.0020(9) -0.0003(10)
C15 0.0238(14) 0.0301(16) 0.0462(17) -0.0006(13) 0.0143(12) -0.0008(12)
C16 0.0223(13) 0.0244(14) 0.0343(15) -0.0039(11) 0.0096(11) -0.0042(11)
C17 0.0184(11) 0.0262(14) 0.0187(12) -0.0024(11) 0.0051(9) -0.0043(10)
C18 0.0216(12) 0.0209(12) 0.0160(11) -0.0022(10) 0.0076(9) -0.0068(10)
N19 0.0254(11) 0.0182(11) 0.0137(9) -0.0033(8) 0.0101(8) -0.0046(9)
C20 0.0157(12) 0.0214(14) 0.0141(12) 0.0018(10) 0.0042(9) -0.0006(10)
N21 0.0254(11) 0.0195(11) 0.0107(9) -0.0023(8) 0.0097(8) -0.0063(9)
C22 0.0164(11) 0.0199(13) 0.0110(11) 0.0015(10) 0.0010(9) -0.0013(10)
C23 0.0198(12) 0.0233(14) 0.0137(11) 0.0006(10) 0.0073(9) 0.0002(10)
C24 0.0213(12) 0.0183(13) 0.0177(12) -0.0014(10) 0.0069(10) -0.0018(10)
C25 0.0165(11) 0.0190(13) 0.0149(11) 0.0051(9) 0.0039(9) -0.0026(10)
C26 0.0162(12) 0.0233(14) 0.0121(12) 0.0024(10) 0.0053(9) -0.0004(10)
C27 0.0164(11) 0.0171(13) 0.0176(11) 0.0001(10) 0.0051(9) -0.0008(10)
C28 0.0191(12) 0.0190(13) 0.0154(11) 0.0011(10) 0.0044(9) -0.0004(10)

loop_
_atom_type_symbol
_atom_type_description
_atom_type_scat_dispersion_real
_atom_type_scat_dispersion_imag
_atom_type_scat_source
C C 0.0033 0.0016 'International Tables Vol C Tables 4.2.6.8 and 6.1.1.4'
H H 0.0000 0.0000 'International Tables Vol C Tables 4.2.6.8 and 6.1.1.4'
N N 0.0061 0.0033 'International Tables Vol C Tables 4.2.6.8 and 6.1.1.4'
O O 0.0106 0.0060 'International Tables Vol C Tables 4.2.6.8 and 6.1.1.4'

loop_
_geom_angle_atom_site_label_1
_geom_angle_atom_site_label_2
_geom_angle_atom_site_label_3
_geom_angle
_geom_angle_site_symmetry_1
_geom_angle_site_symmetry_3
C3 C2 C1 112.2(2) . .
C2 C3 C4 115.51(18) . .
N5 C4 C3 112.94(19) . .
C6 N5 C4 120.34(19) . .
O1 C6 N5 122.7(2) . .
O1 C6 N7 123.2(2) . .
N5 C6 N7 114.07(19) . .
C6 N7 C8 127.37(19) . .
N7 C8 C13 116.9(2) . .
C9 C8 N7 123.1(2) . .
C9 C8 C13 120.1(2) . .
C10 C9 C8 119.1(2) . .
O2 C10 C9 117.1(2) . .
O2 C10 C11 121.6(2) . .
C9 C10 C11 121.3(2) . .
C10 C11 C14 120.4(2) . .
C12 C11 C10 118.2(2) . .
C12 C11 C14 121.4(2) . .
C13 C12 C11 121.1(2) . .
C12 C13 C8 120.2(2) . .
O3 C14 O4 122.1(2) . .
O3 C14 C11 122.4(2) . .
O4 C14 C11 115.5(2) . .
C17 C16 C15 113.1(2) . .
C18 C17 C16 114.23(19) . .
N19 C18 C17 112.41(19) . .
C20 N19 C18 120.21(19) . .
O5 C20 N19 123.2(2) . .
O5 C20 N21 122.1(2) . .
N19 C20 N21 114.65(19) . .
C20 N21 C22 127.04(19) . .
N21 C22 C23 116.8(2) . .
C27 C22 N21 123.9(2) . .
C27 C22 C23 119.3(2) . .
C24 C23 C22 120.8(2) . .
C23 C24 C25 120.6(2) . .
C24 C25 C28 120.8(2) . .
C26 C25 C24 117.9(2) . .
C26 C25 C28 121.2(2) . .
O6 C26 C25 122.6(2) . .
O6 C26 C27 115.9(2) . .
C27 C26 C25 121.5(2) . .
C22 C27 C26 119.9(2) . .
O7 C28 O8 121.7(2) . .
O7 C28 C25 122.0(2) . .
O8 C28 C25 116.3(2) . .

loop_
_geom_bond_atom_site_label_1
_geom_bond_atom_site_label_2
_geom_bond_distance
_geom_bond_site_symmetry_2
O1 C6 1.234(3) .
C1 C2 1.519(3) .
O2 C10 1.349(3) .
C2 C3 1.502(3) .
O3 C14 1.244(3) .
C3 C4 1.523(3) .
O4 C14 1.309(3) .
C4 N5 1.455(3) .
O5 C20 1.237(3) .
N5 C6 1.344(3) .
O6 C26 1.350(3) .
C6 N7 1.374(3) .
O7 C28 1.245(3) .
N7 C8 1.389(3) .
O8 C28 1.310(3) .
C8 C9 1.389(3) .
C8 C13 1.406(3) .
C9 C10 1.386(3) .
C10 C11 1.406(3) .
C11 C12 1.399(3) .
C11 C14 1.460(3) .
C12 C13 1.362(3) .
C15 C16 1.520(3) .
C16 C17 1.512(3) .
C17 C18 1.505(3) .
C18 N19 1.456(3) .
N19 C20 1.335(3) .
C20 N21 1.381(3) .
N21 C22 1.393(3) .
C22 C23 1.405(3) .
C22 C27 1.384(3) .
C23 C24 1.363(3) .
C24 C25 1.413(3) .
C25 C26 1.395(3) .
C25 C28 1.448(3) .
C26 C27 1.383(3) .

loop_
_geom_hbond_atom_site_label_D
_geom_hbond_atom_site_label_H
_geom_hbond_atom_site_label_A
_geom_hbond_distance_DH
_geom_hbond_distance_HA
_geom_hbond_distance_DA
_geom_hbond_angle_DHA
_geom_hbond_site_symmetry_A
N5 H5 O5 0.88 2.31 3.072(2) 145.4 2_756
N7 H7 O5 0.88 1.96 2.814(2) 164.1 2_756
O8 H8 O3 0.84 1.80 2.634(2) 170.3 .
N19 H19 O1 0.88 2.24 2.986(3) 143.1 2_747
N21 H21 O1 0.88 2.08 2.880(2) 149.8 2_747
